data_4504665
loop_
_publ_author_name
'Chandrasekhar, Vadapalli'
'Azhakar, Ramachandran'
'Bickley, Jamie F.'
'Steiner, Alexander'

_publ_section_title
;
 Influence of O&#x2212;H&#x00B7;&#x00B7;&#x00B7;OP Hydrogen Bonding on the
 Supramolecular Architectures of Phosphorus-Based Hydrazones:&#x2009;
 Alternate Right- and Left-Handed Fused Helical Chains Based on
 O&#x2212;H&#x00B7;&#x00B7;&#x00B7;OP Hydrogen Bonds in the Crystal
 Structure of C6H5P(O)[N(CH3)NCHC6H4-p-OH]2
;
_journal_issue 4
_journal_name_full 'Crystal Growth &amp; Design'
_journal_page_first 910
_journal_paper_doi 10.1021/cg050426v
_journal_volume 6
_journal_year 2006
_chemical_formula_sum 'C22 H23 N4 O3 P'
_chemical_formula_weight 422.41
_chemical_name_systematic
;
 ?
;
_space_group_IT_number 14
_symmetry_cell_setting monoclinic
_symmetry_space_group_name_Hall '-P 2yn'
_symmetry_space_group_name_H-M 'P 1 21/n 1'
_atom_sites_solution_hydrogens geom
_atom_sites_solution_primary direct
_atom_sites_solution_secondary difmap
_audit_creation_method SHELXL-97
_cell_angle_alpha 90.00
_cell_angle_beta 90.886(15)
_cell_angle_gamma 90.00
_cell_formula_units_Z 4
_cell_length_a 8.7339(11)
_cell_length_b 12.202(2)
_cell_length_c 20.083(3)
_cell_measurement_temperature 213(2)
_cell_volume 2140.0(5)
_computing_structure_refinement 'SHELXL-97 (Sheldrick, 1997)'
_computing_structure_solution 'SHELXS-97 (Sheldrick, 1990)'
_diffrn_ambient_temperature 213(2)
_diffrn_measured_fraction_theta_full 0.959
_diffrn_measured_fraction_theta_max 0.959
_diffrn_measurement_device_type Stoe-IPDS
_diffrn_radiation_monochromator graphite
_diffrn_radiation_source 'fine-focus sealed tube'
_diffrn_radiation_type MoK\a
_diffrn_radiation_wavelength 0.71073
_diffrn_reflns_av_R_equivalents 0.0438
_diffrn_reflns_av_sigmaI/netI 0.0282
_diffrn_reflns_limit_h_max 9
_diffrn_reflns_limit_h_min -9
_diffrn_reflns_limit_k_max 13
_diffrn_reflns_limit_k_min -14
_diffrn_reflns_limit_l_max 23
_diffrn_reflns_limit_l_min -22
_diffrn_reflns_number 13274
_diffrn_reflns_theta_full 24.13
_diffrn_reflns_theta_max 24.13
_diffrn_reflns_theta_min 1.95
_exptl_absorpt_coefficient_mu 0.159
_exptl_absorpt_correction_type 'not applied'
_exptl_crystal_colour colourless
_exptl_crystal_density_diffrn 1.311
_exptl_crystal_density_method 'not measured'
_exptl_crystal_description prism
_exptl_crystal_F_000 888
_exptl_crystal_size_max 0.4
_exptl_crystal_size_mid 0.3
_exptl_crystal_size_min 0.2
_refine_diff_density_max 0.163
_refine_diff_density_min -0.279
_refine_diff_density_rms 0.038
_refine_ls_extinction_method none
_refine_ls_goodness_of_fit_ref 1.019
_refine_ls_hydrogen_treatment mixed
_refine_ls_matrix_type full
_refine_ls_number_parameters 281
_refine_ls_number_reflns 3265
_refine_ls_number_restraints 0
_refine_ls_restrained_S_all 1.019
_refine_ls_R_factor_all 0.0475
_refine_ls_R_factor_gt 0.0415
_refine_ls_shift/su_max 0.000
_refine_ls_shift/su_mean 0.000
_refine_ls_structure_factor_coef Fsqd
_refine_ls_weighting_details 'calc w=1/[\s^2^(Fo^2^)+(0.0463P)^2^+0.9369P] where P=(Fo^2^+2Fc^2^)/3'
_refine_ls_weighting_scheme calc
_refine_ls_wR_factor_gt 0.0914
_refine_ls_wR_factor_ref 0.0943
_reflns_number_gt 2848
_reflns_number_total 3265
_reflns_threshold_expression >2sigma(I)
_cod_data_source_file cg050426vsi20060125_125302.cif
_cod_data_source_block Compound1
_cod_original_sg_symbol_H-M P2(1)/n
_cod_database_code 4504665

loop_
_symmetry_equiv_pos_as_xyz
'x, y, z'
'-x+1/2, y+1/2, -z+1/2'
'-x, -y, -z'
'x-1/2, -y-1/2, z-1/2'

loop_
_atom_site_label
_atom_site_type_symbol
_atom_site_fract_x
_atom_site_fract_y
_atom_site_fract_z
_atom_site_U_iso_or_equiv
_atom_site_adp_type
_atom_site_occupancy
_atom_site_symmetry_multiplicity
_atom_site_calc_flag
_atom_site_refinement_flags
P1 P 0.35828(5) 0.29096(3) 0.24641(2) 0.02662(15) Uani 1 1 d .
O1 O 0.42144(15) 0.28827(10) 0.17786(6) 0.0357(3) Uani 1 1 d .
O2 O 0.92526(18) 0.40682(13) 0.61050(6) 0.0500(4) Uani 1 1 d .
H2 H 0.919(3) 0.336(2) 0.6275(12) 0.073(8) Uiso 1 1 d .
O3 O 0.07269(19) 0.02967(13) 0.63115(7) 0.0512(4) Uani 1 1 d .
H3 H 0.019(3) 0.095(2) 0.6439(13) 0.084(9) Uiso 1 1 d .
N1 N 0.41874(17) 0.39791(11) 0.29056(7) 0.0319(3) Uani 1 1 d .
N2 N 0.51168(16) 0.37902(11) 0.34580(7) 0.0292(3) Uani 1 1 d .
N3 N 0.40833(16) 0.17904(11) 0.28780(7) 0.0292(3) Uani 1 1 d .
N4 N 0.33301(17) 0.16812(11) 0.34785(7) 0.0311(3) Uani 1 1 d .
C1 C 0.1537(2) 0.30194(14) 0.24334(9) 0.0330(4) Uani 1 1 d .
C2 C 0.0769(2) 0.28984(17) 0.18290(11) 0.0460(5) Uani 1 1 d .
H2A H 0.1320 0.2747 0.1441 0.055 Uiso 1 1 calc R
C3 C -0.0813(3) 0.30002(19) 0.17954(15) 0.0669(7) Uani 1 1 d .
H3A H -0.1332 0.2919 0.1385 0.080 Uiso 1 1 calc R
C4 C -0.1622(3) 0.3219(2) 0.23620(17) 0.0719(8) Uani 1 1 d .
H4 H -0.2693 0.3294 0.2337 0.086 Uiso 1 1 calc R
C5 C -0.0876(3) 0.3328(2) 0.29586(15) 0.0719(8) Uani 1 1 d .
H5 H -0.1438 0.3464 0.3346 0.086 Uiso 1 1 calc R
C6 C 0.0698(2) 0.3242(2) 0.29998(11) 0.0521(6) Uani 1 1 d .
H6 H 0.1205 0.3334 0.3412 0.062 Uiso 1 1 calc R
C7 C 0.3750(2) 0.50842(15) 0.26994(9) 0.0405(5) Uani 1 1 d .
H7A H 0.3173 0.5431 0.3050 0.061 Uiso 1 1 calc R
H7B H 0.3124 0.5046 0.2297 0.061 Uiso 1 1 calc R
H7C H 0.4664 0.5510 0.2614 0.061 Uiso 1 1 calc R
C8 C 0.5569(2) 0.46134(14) 0.38051(8) 0.0332(4) Uani 1 1 d .
H8 H 0.5296 0.5328 0.3675 0.040 Uiso 1 1 calc R
C9 C 0.6513(2) 0.44408(14) 0.44052(8) 0.0326(4) Uani 1 1 d .
C10 C 0.6728(2) 0.34098(15) 0.46867(9) 0.0391(4) Uani 1 1 d .
H10 H 0.6244 0.2798 0.4491 0.047 Uiso 1 1 calc R
C11 C 0.7641(2) 0.32684(15) 0.52489(9) 0.0400(5) Uani 1 1 d .
H11 H 0.7783 0.2563 0.5428 0.048 Uiso 1 1 calc R
C12 C 0.8344(2) 0.41582(15) 0.55481(8) 0.0370(4) Uani 1 1 d .
C13 C 0.8153(3) 0.51872(16) 0.52717(10) 0.0491(5) Uani 1 1 d .
H13 H 0.8646 0.5795 0.5466 0.059 Uiso 1 1 calc R
C14 C 0.7240(3) 0.53251(15) 0.47097(9) 0.0453(5) Uani 1 1 d .
H14 H 0.7109 0.6031 0.4530 0.054 Uiso 1 1 calc R
C15 C 0.5435(2) 0.11466(16) 0.27274(9) 0.0406(5) Uani 1 1 d .
H15A H 0.6208 0.1259 0.3073 0.061 Uiso 1 1 calc R
H15B H 0.5835 0.1375 0.2302 0.061 Uiso 1 1 calc R
H15C H 0.5163 0.0376 0.2707 0.061 Uiso 1 1 calc R
C16 C 0.3698(2) 0.08943(14) 0.38725(8) 0.0320(4) Uani 1 1 d .
H16 H 0.4476 0.0401 0.3755 0.038 Uiso 1 1 calc R
C17 C 0.2908(2) 0.07628(14) 0.45058(8) 0.0315(4) Uani 1 1 d .
C18 C 0.2011(2) 0.15868(16) 0.47733(9) 0.0437(5) Uani 1 1 d .
H18 H 0.1902 0.2253 0.4542 0.052 Uiso 1 1 calc R
C19 C 0.1279(2) 0.14498(16) 0.53698(9) 0.0446(5) Uani 1 1 d .
H19 H 0.0683 0.2022 0.5542 0.054 Uiso 1 1 calc R
C20 C 0.1416(2) 0.04734(15) 0.57171(9) 0.0363(4) Uani 1 1 d .
C21 C 0.2310(2) -0.03545(15) 0.54627(9) 0.0402(5) Uani 1 1 d .
H21 H 0.2413 -0.1021 0.5694 0.048 Uiso 1 1 calc R
C22 C 0.3058(2) -0.02045(15) 0.48659(9) 0.0369(4) Uani 1 1 d .
H22 H 0.3679 -0.0769 0.4701 0.044 Uiso 1 1 calc R

loop_
_atom_site_aniso_label
_atom_site_aniso_U_11
_atom_site_aniso_U_22
_atom_site_aniso_U_33
_atom_site_aniso_U_23
_atom_site_aniso_U_13
_atom_site_aniso_U_12
P1 0.0282(3) 0.0285(3) 0.0231(2) -0.00075(16) -0.00094(17) -0.00057(17)
O1 0.0431(8) 0.0379(7) 0.0263(6) -0.0006(5) 0.0048(5) -0.0016(6)
O2 0.0665(11) 0.0474(9) 0.0355(8) 0.0053(6) -0.0199(7) -0.0071(7)
O3 0.0647(11) 0.0495(9) 0.0402(8) 0.0033(6) 0.0180(7) 0.0036(7)
N1 0.0362(9) 0.0277(8) 0.0315(8) 0.0001(6) -0.0110(6) 0.0027(6)
N2 0.0300(8) 0.0300(8) 0.0276(7) -0.0007(6) -0.0034(6) 0.0017(6)
N3 0.0315(8) 0.0287(8) 0.0274(7) -0.0006(6) 0.0018(6) 0.0017(6)
N4 0.0355(9) 0.0302(8) 0.0277(7) -0.0002(6) 0.0011(6) -0.0017(6)
C1 0.0310(11) 0.0308(9) 0.0371(10) 0.0040(7) -0.0040(7) -0.0009(7)
C2 0.0455(13) 0.0403(11) 0.0517(12) -0.0027(9) -0.0164(9) 0.0018(9)
C3 0.0506(16) 0.0490(14) 0.100(2) 0.0008(13) -0.0415(14) -0.0016(11)
C4 0.0306(14) 0.0569(15) 0.128(3) 0.0263(15) -0.0046(15) -0.0040(10)
C5 0.0414(15) 0.0844(19) 0.091(2) 0.0362(15) 0.0229(14) 0.0164(12)
C6 0.0381(13) 0.0708(15) 0.0475(12) 0.0120(10) 0.0056(9) 0.0119(10)
C7 0.0502(12) 0.0299(10) 0.0411(10) 0.0010(8) -0.0128(8) 0.0069(8)
C8 0.0391(11) 0.0271(9) 0.0332(9) -0.0005(7) -0.0030(8) 0.0022(7)
C9 0.0368(11) 0.0308(9) 0.0302(9) -0.0030(7) -0.0029(7) 0.0012(7)
C10 0.0493(13) 0.0302(10) 0.0375(10) -0.0028(8) -0.0090(8) -0.0039(8)
C11 0.0513(13) 0.0321(10) 0.0365(10) 0.0047(8) -0.0063(8) -0.0007(8)
C12 0.0453(12) 0.0385(10) 0.0270(9) -0.0001(7) -0.0053(8) -0.0007(8)
C13 0.0712(16) 0.0335(11) 0.0420(11) -0.0035(8) -0.0197(10) -0.0073(10)
C14 0.0660(15) 0.0279(10) 0.0415(11) 0.0007(8) -0.0165(9) -0.0003(9)
C15 0.0395(12) 0.0438(11) 0.0387(10) 0.0031(8) 0.0039(8) 0.0091(8)
C16 0.0351(11) 0.0286(9) 0.0323(9) -0.0016(7) -0.0016(7) 0.0013(7)
C17 0.0349(10) 0.0299(9) 0.0297(9) 0.0003(7) -0.0020(7) -0.0002(7)
C18 0.0596(14) 0.0340(10) 0.0376(10) 0.0069(8) 0.0060(9) 0.0103(9)
C19 0.0546(13) 0.0395(11) 0.0400(11) -0.0009(8) 0.0087(9) 0.0148(9)
C20 0.0383(11) 0.0405(11) 0.0303(9) -0.0020(7) 0.0021(8) -0.0024(8)
C21 0.0515(13) 0.0321(10) 0.0372(10) 0.0059(8) 0.0038(9) 0.0022(8)
C22 0.0439(12) 0.0312(10) 0.0359(10) -0.0005(7) 0.0030(8) 0.0052(8)

loop_
_atom_type_symbol
_atom_type_description
_atom_type_scat_dispersion_real
_atom_type_scat_dispersion_imag
_atom_type_scat_source
C C 0.0033 0.0016 'International Tables Vol C Tables 4.2.6.8 and 6.1.1.4'
H H 0.0000 0.0000 'International Tables Vol C Tables 4.2.6.8 and 6.1.1.4'
N N 0.0061 0.0033 'International Tables Vol C Tables 4.2.6.8 and 6.1.1.4'
O O 0.0106 0.0060 'International Tables Vol C Tables 4.2.6.8 and 6.1.1.4'
P P 0.1023 0.0942 'International Tables Vol C Tables 4.2.6.8 and 6.1.1.4'

loop_
_geom_angle_atom_site_label_1
_geom_angle_atom_site_label_2
_geom_angle_atom_site_label_3
_geom_angle
O1 P1 N3 110.31(7)
O1 P1 N1 113.03(7)
N3 P1 N1 107.54(7)
O1 P1 C1 110.66(8)
N3 P1 C1 109.55(8)
N1 P1 C1 105.58(8)
N2 N1 C7 121.93(14)
N2 N1 P1 118.37(11)
C7 N1 P1 119.70(12)
C8 N2 N1 118.53(14)
N4 N3 C15 121.72(13)
N4 N3 P1 112.99(10)
C15 N3 P1 123.42(12)
C16 N4 N3 119.35(15)
C2 C1 C6 118.96(19)
C2 C1 P1 119.42(15)
C6 C1 P1 121.62(15)
C1 C2 C3 120.1(2)
C4 C3 C2 120.1(2)
C5 C4 C3 120.2(2)
C4 C5 C6 120.5(2)
C5 C6 C1 120.2(2)
N2 C8 C9 119.98(16)
C14 C9 C10 117.76(17)
C14 C9 C8 119.87(16)
C10 C9 C8 122.36(16)
C11 C10 C9 121.15(17)
C12 C11 C10 120.28(17)
O2 C12 C11 122.83(17)
O2 C12 C13 117.84(17)
C11 C12 C13 119.32(17)
C12 C13 C14 120.20(18)
C13 C14 C9 121.27(18)
N4 C16 C17 120.04(16)
C18 C17 C22 117.61(16)
C18 C17 C16 122.20(16)
C22 C17 C16 120.19(16)
C19 C18 C17 121.41(17)
C18 C19 C20 120.34(17)
O3 C20 C21 117.97(17)
O3 C20 C19 122.79(17)
C21 C20 C19 119.23(16)
C20 C21 C22 120.04(17)
C21 C22 C17 121.36(17)

loop_
_geom_bond_atom_site_label_1
_geom_bond_atom_site_label_2
_geom_bond_distance
P1 O1 1.4913(12)
P1 N3 1.6541(14)
P1 N1 1.6594(14)
P1 C1 1.7922(19)
O2 C12 1.366(2)
O3 C20 1.362(2)
N1 N2 1.3839(19)
N1 C7 1.460(2)
N2 C8 1.282(2)
N3 N4 1.3890(19)
N3 C15 1.454(2)
N4 C16 1.282(2)
C1 C2 1.386(3)
C1 C6 1.389(3)
C2 C3 1.388(3)
C3 C4 1.375(4)
C4 C5 1.361(4)
C5 C6 1.380(3)
C8 C9 1.465(2)
C9 C14 1.389(3)
C9 C10 1.391(3)
C10 C11 1.383(3)
C11 C12 1.381(3)
C12 C13 1.382(3)
C13 C14 1.382(3)
C16 C17 1.465(2)
C17 C18 1.388(3)
C17 C22 1.389(2)
C18 C19 1.377(3)
C19 C20 1.385(3)
C20 C21 1.380(3)
C21 C22 1.386(3)

loop_
_geom_hbond_atom_site_label_D
_geom_hbond_atom_site_label_H
_geom_hbond_atom_site_label_A
_geom_hbond_distance_DH
_geom_hbond_distance_HA
_geom_hbond_distance_DA
_geom_hbond_angle_DHA
_geom_hbond_site_symmetry_A
O3 H3 O1 0.97(3) 1.80(3) 2.756(2) 173(2) 4_566
O2 H2 O1 0.93(3) 1.82(3) 2.7385(19) 167(2) 4_666

loop_
_cod_related_entry_id
_cod_related_entry_database
_cod_related_entry_code
1 ChemSpider 30661468
